data_1557517
loop_
_publ_author_name
'Detert, Heiner'
'Jacobs, Nina'
'Schollmeyer, Dieter'

_publ_section_title
;
 The head-to-head photodimer of indenoindene
;
_journal_coeditor_code RZ4037
_journal_issue 3
_journal_name_full IUCrData
_journal_page_first x200307
_journal_paper_doi 10.1107/S2414314620003077
_journal_volume 5
_journal_year 2020
_chemical_formula_iupac 'C32 H24'
_chemical_formula_moiety 'C32 H24'
_chemical_formula_sum 'C32 H24'
_chemical_formula_weight 408.51
_chemical_name_systematic
Nonacyclo[9.7.7.7^2,10^.0^1,11^.0^2,10^.0^3,8^.0^12,17^.0^19,24^.0^26,31^]dotriaconta-3,5,7,12,14,16,19,21,23,26,28,30-dodecaene
_space_group_crystal_system monoclinic
_space_group_IT_number 14
_space_group_name_Hall '-P 2ybc'
_space_group_name_H-M_alt 'P 1 21/c 1'
_atom_sites_solution_hydrogens geom
_atom_sites_solution_primary direct
_audit_creation_method SHELXL-2018/3
_cell_angle_alpha 90
_cell_angle_beta 91.959(8)
_cell_angle_gamma 90
_cell_formula_units_Z 2
_cell_length_a 9.3106(11)
_cell_length_b 8.7232(8)
_cell_length_c 13.4776(12)
_cell_measurement_reflns_used 4760
_cell_measurement_temperature 193(2)
_cell_measurement_theta_max 28.37
_cell_measurement_theta_min 2.78
_cell_volume 1093.99(19)
_computing_cell_refinement
;
X-AREA (Stoe & Cie, 1996)
;
_computing_data_collection
;
X-AREA (Stoe & Cie, 1996)
;
_computing_data_reduction
;
X-RED (Stoe & Cie, 1996)
;
_computing_molecular_graphics
;
PLATON (Spek, 2020)
;
_computing_structure_refinement
;
<i>SHELXL2018/3</i> (Sheldrick, 2015)
;
_computing_structure_solution
;
SIR-2004 (Burla <i>et al.</i>,  2005)
;
_diffrn_ambient_temperature 193(2)
_diffrn_detector 'image plate (34 cm diameter)'
_diffrn_detector_area_resol_mean 6.67
_diffrn_measured_fraction_theta_full 0.998
_diffrn_measured_fraction_theta_max 0.985
_diffrn_measurement_device '2-circle goniometer'
_diffrn_measurement_device_type 'Stoe IPDS 2T'
_diffrn_measurement_method 'rotation method'
_diffrn_radiation_type MoK\a
_diffrn_radiation_wavelength 0.71073
_diffrn_reflns_av_R_equivalents 0.0513
_diffrn_reflns_av_unetI/netI 0.0690
_diffrn_reflns_limit_h_max 12
_diffrn_reflns_limit_h_min -12
_diffrn_reflns_limit_k_max 11
_diffrn_reflns_limit_k_min -11
_diffrn_reflns_limit_l_max 16
_diffrn_reflns_limit_l_min -17
_diffrn_reflns_number 5905
_diffrn_reflns_theta_full 25.242
_diffrn_reflns_theta_max 28.023
_diffrn_reflns_theta_min 2.782
_diffrn_source 'sealed X-ray tube, 12 x 0.4 mm long-fine focus'
_exptl_absorpt_coefficient_mu 0.070
_exptl_absorpt_correction_type none
_exptl_crystal_colour colourless
_exptl_crystal_density_diffrn 1.240
_exptl_crystal_description block
_exptl_crystal_F_000 432
_exptl_crystal_size_max 0.400
_exptl_crystal_size_mid 0.320
_exptl_crystal_size_min 0.170
_refine_diff_density_max 0.190
_refine_diff_density_min -0.222
_refine_ls_extinction_method none
_refine_ls_goodness_of_fit_ref 0.973
_refine_ls_hydrogen_treatment constr
_refine_ls_matrix_type full
_refine_ls_number_parameters 145
_refine_ls_number_reflns 2604
_refine_ls_number_restraints 0
_refine_ls_restrained_S_all 0.973
_refine_ls_R_factor_all 0.1164
_refine_ls_R_factor_gt 0.0607
_refine_ls_shift/su_max 0.000
_refine_ls_shift/su_mean 0.000
_refine_ls_structure_factor_coef Fsqd
_refine_ls_weighting_details 'w=1/[\s^2^(Fo^2^)+(0.1156P)^2^] where P=(Fo^2^+2Fc^2^)/3'
_refine_ls_weighting_scheme calc
_refine_ls_wR_factor_gt 0.1665
_refine_ls_wR_factor_ref 0.1960
_reflns_number_gt 1416
_reflns_number_total 2604
_reflns_threshold_expression 'I > 2\s(I)'
_cod_data_source_file rz4037sup1.cif
_cod_data_source_block I
_cod_original_sg_symbol_H-M 'P 21/c'
_cod_database_code 1557517
_shelx_space_group_comment
;
The symmetry employed for this shelxl refinement is uniquely defined
by the following loop, which should always be used as a source of
symmetry information in preference to the above space-group names.
They are only intended as comments.
;
_shelx_estimated_absorpt_t_min 0.973
_shelx_estimated_absorpt_t_max 0.988

loop_
_space_group_symop_operation_xyz
'x, y, z'
'-x, y+1/2, -z+1/2'
'-x, -y, -z'
'x, -y-1/2, z-1/2'

loop_
_atom_site_type_symbol
_atom_site_label
_atom_site_fract_x
_atom_site_fract_y
_atom_site_fract_z
_atom_site_U_iso_or_equiv
_atom_site_adp_type
_atom_site_calc_flag
_atom_site_occupancy
_atom_site_disorder_assembly
_atom_site_disorder_group
C C1 0.4266(2) 0.5319(2) 0.65609(14) 0.0434(5) Uani d 1 . .
C C2 0.3996(3) 0.4508(3) 0.74264(16) 0.0586(7) Uani d 1 . .
H H2 0.455901 0.363472 0.760360 0.070 Uiso calc 1 . .
C C3 0.2908(4) 0.4981(3) 0.80229(18) 0.0738(9) Uani d 1 . .
H H3 0.271851 0.442967 0.861199 0.089 Uiso calc 1 . .
C C4 0.2099(3) 0.6238(4) 0.77730(18) 0.0675(8) Uani d 1 . .
H H4 0.134797 0.654571 0.818923 0.081 Uiso calc 1 . .
C C5 0.2357(3) 0.7075(3) 0.69200(18) 0.0566(7) Uani d 1 . .
H H5 0.179057 0.794881 0.675228 0.068 Uiso calc 1 . .
C C6 0.3453(2) 0.6613(3) 0.63188(15) 0.0450(5) Uani d 1 . .
C C7 0.3945(3) 0.7366(3) 0.53776(17) 0.0553(6) Uani d 1 . .
H H7A 0.435041 0.839524 0.551922 0.066 Uiso calc 1 . .
H H7B 0.313791 0.746705 0.488456 0.066 Uiso calc 1 . .
C C8 0.5100(2) 0.6283(2) 0.49985(14) 0.0399(5) Uani d 1 . .
C C9 0.6561(2) 0.6969(2) 0.48827(14) 0.0384(5) Uani d 1 . .
C C10 0.6955(3) 0.8137(2) 0.42436(16) 0.0490(6) Uani d 1 . .
H H10 0.625938 0.861017 0.381202 0.059 Uiso calc 1 . .
C C11 0.8370(3) 0.8597(3) 0.42464(19) 0.0635(7) Uani d 1 . .
H H11 0.865113 0.939744 0.381628 0.076 Uiso calc 1 . .
C C12 0.9381(3) 0.7905(3) 0.48689(19) 0.0618(7) Uani d 1 . .
H H12 1.035286 0.823562 0.486287 0.074 Uiso calc 1 . .
C C13 0.9004(3) 0.6743(3) 0.54978(18) 0.0521(6) Uani d 1 . .
H H13 0.970946 0.626587 0.591988 0.063 Uiso calc 1 . .
C C14 0.7580(2) 0.6277(2) 0.55081(16) 0.0429(5) Uani d 1 . .
C C15 0.6931(3) 0.5091(3) 0.6165(2) 0.0581(7) Uani d 1 . .
H H15A 0.700371 0.541016 0.686992 0.070 Uiso calc 1 . .
H H15B 0.741669 0.408951 0.609403 0.070 Uiso calc 1 . .
C C16 0.5354(2) 0.4997(2) 0.57990(15) 0.0419(5) Uani d 1 . .

loop_
_atom_site_aniso_label
_atom_site_aniso_U_11
_atom_site_aniso_U_22
_atom_site_aniso_U_33
_atom_site_aniso_U_12
_atom_site_aniso_U_13
_atom_site_aniso_U_23
C1 0.0536(13) 0.0476(12) 0.0287(10) -0.0135(10) -0.0022(8) 0.0010(9)
C2 0.091(2) 0.0540(14) 0.0302(11) -0.0209(13) 0.0020(11) 0.0007(10)
C3 0.120(3) 0.0679(18) 0.0344(12) -0.0366(18) 0.0200(14) -0.0072(13)
C4 0.081(2) 0.0788(19) 0.0440(13) -0.0325(16) 0.0233(13) -0.0229(13)
C5 0.0526(15) 0.0684(16) 0.0492(13) -0.0105(12) 0.0069(11) -0.0150(12)
C6 0.0465(13) 0.0534(13) 0.0350(10) -0.0082(10) 0.0017(9) -0.0040(9)
C7 0.0527(15) 0.0652(15) 0.0483(12) 0.0166(12) 0.0070(10) 0.0127(11)
C8 0.0440(12) 0.0416(11) 0.0342(10) 0.0045(9) 0.0033(8) 0.0083(9)
C9 0.0483(13) 0.0309(10) 0.0363(10) 0.0003(9) 0.0061(8) -0.0011(8)
C10 0.0686(17) 0.0380(11) 0.0406(11) -0.0071(11) 0.0058(10) 0.0011(9)
C11 0.082(2) 0.0577(15) 0.0518(14) -0.0284(14) 0.0125(13) -0.0015(12)
C12 0.0597(17) 0.0669(16) 0.0597(15) -0.0245(13) 0.0148(12) -0.0135(12)
C13 0.0468(14) 0.0509(13) 0.0587(14) -0.0052(11) 0.0030(11) -0.0090(11)
C14 0.0435(13) 0.0358(11) 0.0494(12) -0.0013(9) 0.0017(9) -0.0015(9)
C15 0.0492(14) 0.0524(14) 0.0719(16) -0.0063(12) -0.0124(12) 0.0219(12)
C16 0.0439(12) 0.0439(11) 0.0377(11) -0.0032(9) -0.0024(9) 0.0117(9)

loop_
_atom_type_symbol
_atom_type_description
_atom_type_scat_dispersion_real
_atom_type_scat_dispersion_imag
_atom_type_scat_source
C C 0.0033 0.0016 'International Tables Vol C Tables 4.2.6.8 and 6.1.1.4'
H H 0.0000 0.0000 'International Tables Vol C Tables 4.2.6.8 and 6.1.1.4'

loop_
_geom_angle_atom_site_label_1
_geom_angle_atom_site_label_2
_geom_angle_atom_site_label_3
_geom_angle_site_symmetry_1
_geom_angle_site_symmetry_3
_geom_angle
_geom_angle_publ_flag
C6 C1 C2 . . 119.7(2) ?
C6 C1 C16 . . 111.58(18) ?
C2 C1 C16 . . 128.7(2) ?
C3 C2 C1 . . 119.5(3) ?
C3 C2 H2 . . 120.3 ?
C1 C2 H2 . . 120.3 ?
C4 C3 C2 . . 120.5(2) ?
C4 C3 H3 . . 119.8 ?
C2 C3 H3 . . 119.8 ?
C3 C4 C5 . . 121.1(3) ?
C3 C4 H4 . . 119.5 ?
C5 C4 H4 . . 119.5 ?
C6 C5 C4 . . 118.9(3) ?
C6 C5 H5 . . 120.5 ?
C4 C5 H5 . . 120.5 ?
C5 C6 C1 . . 120.3(2) ?
C5 C6 C7 . . 128.0(2) ?
C1 C6 C7 . . 111.7(2) ?
C6 C7 C8 . . 104.37(18) ?
C6 C7 H7A . . 110.9 ?
C8 C7 H7A . . 110.9 ?
C6 C7 H7B . . 110.9 ?
C8 C7 H7B . . 110.9 ?
H7A C7 H7B . . 108.9 ?
C9 C8 C7 . . 115.99(18) ?
C9 C8 C16 . . 103.94(16) ?
C7 C8 C16 . . 107.62(17) ?
C9 C8 C16 . 3_666 115.41(17) ?
C7 C8 C16 . 3_666 118.91(19) ?
C16 C8 C16 . 3_666 89.59(15) ?
C14 C9 C10 . . 120.4(2) ?
C14 C9 C8 . . 111.53(17) ?
C10 C9 C8 . . 128.0(2) ?
C11 C10 C9 . . 119.0(2) ?
C11 C10 H10 . . 120.5 ?
C9 C10 H10 . . 120.5 ?
C10 C11 C12 . . 120.5(2) ?
C10 C11 H11 . . 119.8 ?
C12 C11 H11 . . 119.8 ?
C13 C12 C11 . . 121.0(2) ?
C13 C12 H12 . . 119.5 ?
C11 C12 H12 . . 119.5 ?
C12 C13 C14 . . 119.1(2) ?
C12 C13 H13 . . 120.4 ?
C14 C13 H13 . . 120.4 ?
C9 C14 C13 . . 120.0(2) ?
C9 C14 C15 . . 112.24(19) ?
C13 C14 C15 . . 127.7(2) ?
C14 C15 C16 . . 104.30(17) ?
C14 C15 H15A . . 110.9 ?
C16 C15 H15A . . 110.9 ?
C14 C15 H15B . . 110.9 ?
C16 C15 H15B . . 110.9 ?
H15A C15 H15B . . 108.9 ?
C1 C16 C15 . . 115.65(19) ?
C1 C16 C8 . . 104.37(17) ?
C15 C16 C8 . . 107.63(17) ?
C1 C16 C8 . 3_666 115.12(17) ?
C15 C16 C8 . 3_666 118.80(19) ?
C8 C16 C8 . 3_666 90.41(15) ?

loop_
_geom_bond_atom_site_label_1
_geom_bond_atom_site_label_2
_geom_bond_site_symmetry_2
_geom_bond_distance
_geom_bond_publ_flag
C1 C6 . 1.392(3) ?
C1 C2 . 1.395(3) ?
C1 C16 . 1.494(3) ?
C2 C3 . 1.379(4) ?
C2 H2 . 0.9500 ?
C3 C4 . 1.366(4) ?
C3 H3 . 0.9500 ?
C4 C5 . 1.389(4) ?
C4 H4 . 0.9500 ?
C5 C6 . 1.384(3) ?
C5 H5 . 0.9500 ?
C6 C7 . 1.513(3) ?
C7 C8 . 1.532(3) ?
C7 H7A . 0.9900 ?
C7 H7B . 0.9900 ?
C8 C9 . 1.500(3) ?
C8 C16 . 1.569(3) ?
C8 C16 3_666 1.597(3) ?
C9 C14 . 1.386(3) ?
C9 C10 . 1.392(3) ?
C10 C11 . 1.376(4) ?
C10 H10 . 0.9500 ?
C11 C12 . 1.379(4) ?
C11 H11 . 0.9500 ?
C12 C13 . 1.374(3) ?
C12 H12 . 0.9500 ?
C13 C14 . 1.388(3) ?
C13 H13 . 0.9500 ?
C14 C15 . 1.501(3) ?
C15 C16 . 1.535(3) ?
C15 H15A . 0.9900 ?
C15 H15B . 0.9900 ?

loop_
_geom_hbond_atom_site_label_D
_geom_hbond_atom_site_label_H
_geom_hbond_atom_site_label_A
_geom_hbond_site_symmetry_A
_geom_hbond_distance_DH
_geom_hbond_distance_HA
_geom_hbond_distance_DA
_geom_hbond_angle_DHA
C3 H3 <i>Cg</i>1 2_646 0.95 2.77 3.713(3) 171

loop_
_geom_torsion_atom_site_label_1
_geom_torsion_atom_site_label_2
_geom_torsion_atom_site_label_3
_geom_torsion_atom_site_label_4
_geom_torsion_site_symmetry_1
_geom_torsion_site_symmetry_2
_geom_torsion_site_symmetry_3
_geom_torsion_site_symmetry_4
_geom_torsion
_geom_torsion_publ_flag
C6 C1 C2 C3 . . . . 1.2(3) ?
C16 C1 C2 C3 . . . . -178.4(2) ?
C1 C2 C3 C4 . . . . -0.2(4) ?
C2 C3 C4 C5 . . . . -0.5(4) ?
C3 C4 C5 C6 . . . . 0.1(4) ?
C4 C5 C6 C1 . . . . 0.9(3) ?
C4 C5 C6 C7 . . . . -178.3(2) ?
C2 C1 C6 C5 . . . . -1.6(3) ?
C16 C1 C6 C5 . . . . 178.12(19) ?
C2 C1 C6 C7 . . . . 177.8(2) ?
C16 C1 C6 C7 . . . . -2.5(3) ?
C5 C6 C7 C8 . . . . -175.6(2) ?
C1 C6 C7 C8 . . . . 5.1(3) ?
C6 C7 C8 C9 . . . . -121.4(2) ?
C6 C7 C8 C16 . . . . -5.5(2) ?
C6 C7 C8 C16 . . . 3_666 94.1(2) ?
C7 C8 C9 C14 . . . . 116.93(19) ?
C16 C8 C9 C14 . . . . -1.0(2) ?
C16 C8 C9 C14 3_666 . . . -97.3(2) ?
C7 C8 C9 C10 . . . . -63.9(3) ?
C16 C8 C9 C10 . . . . 178.2(2) ?
C16 C8 C9 C10 3_666 . . . 81.9(3) ?
C14 C9 C10 C11 . . . . -0.3(3) ?
C8 C9 C10 C11 . . . . -179.5(2) ?
C9 C10 C11 C12 . . . . 0.4(4) ?
C10 C11 C12 C13 . . . . 0.1(4) ?
C11 C12 C13 C14 . . . . -0.6(4) ?
C10 C9 C14 C13 . . . . -0.2(3) ?
C8 C9 C14 C13 . . . . 179.10(18) ?
C10 C9 C14 C15 . . . . 177.7(2) ?
C8 C9 C14 C15 . . . . -3.0(3) ?
C12 C13 C14 C9 . . . . 0.6(3) ?
C12 C13 C14 C15 . . . . -176.9(2) ?
C9 C14 C15 C16 . . . . 5.6(3) ?
C13 C14 C15 C16 . . . . -176.7(2) ?
C6 C1 C16 C15 . . . . 116.9(2) ?
C2 C1 C16 C15 . . . . -63.4(3) ?
C6 C1 C16 C8 . . . . -1.1(2) ?
C2 C1 C16 C8 . . . . 178.6(2) ?
C6 C1 C16 C8 . . . 3_666 -98.5(2) ?
C2 C1 C16 C8 . . . 3_666 81.2(3) ?
C14 C15 C16 C1 . . . . -122.1(2) ?
C14 C15 C16 C8 . . . . -6.0(2) ?
C14 C15 C16 C8 . . . 3_666 94.6(2) ?
C9 C8 C16 C1 . . . . 127.77(17) ?
C7 C8 C16 C1 . . . . 4.2(2) ?
C16 C8 C16 C1 3_666 . . . -116.11(18) ?
C9 C8 C16 C15 . . . . 4.4(2) ?
C7 C8 C16 C15 . . . . -119.2(2) ?
C16 C8 C16 C15 3_666 . . . 120.5(2) ?
C9 C8 C16 C8 . . . 3_666 -116.13(18) ?
C7 C8 C16 C8 . . . 3_666 120.3(2) ?
C16 C8 C16 C8 3_666 . . 3_666 -0.0020(10) ?

_cod_database_fobs_code 1557517
